data_2243390
loop_
_publ_author_name
'Rood, Jeffrey A.'
'Reehl, Steven R.'
'Jacoby, Kaitlyn A.'
'Oliver, Allen'

_publ_section_title
;
 Crystal structures of a series of bis(acetylacetonato)oxovanadium(IV)
 complexes containing N-donor pyridyl ligands
;
_journal_coeditor_code ZL2781
_journal_issue 6
_journal_name_full 'Acta Crystallographica Section E'
_journal_page_first 826
_journal_page_last 830
_journal_paper_doi 10.1107/S2056989020006246
_journal_volume 76
_journal_year 2020
_chemical_formula_iupac '[V (C5 H7 O2)2 O (C6 H7 N O)]'
_chemical_formula_moiety 'C16 H21 N O6 V'
_chemical_formula_sum 'C16 H21 N O6 V'
_chemical_formula_weight 374.28
_chemical_name_systematic Bis(acetylacetonato-\k^2^<i>O</i>,<i>O</i>')(4-methoxypyridine-\k<i>N</i>)oxidovanadium(IV)
_space_group_crystal_system monoclinic
_space_group_IT_number 14
_space_group_name_Hall '-P 2yn'
_space_group_name_H-M_alt 'P 1 21/n 1'
_atom_sites_solution_hydrogens geom
_atom_sites_solution_primary dual
_atom_sites_solution_secondary difmap
_audit_creation_method SHELXL-2018/3
_cell_angle_alpha 90
_cell_angle_beta 94.651(2)
_cell_angle_gamma 90
_cell_formula_units_Z 4
_cell_length_a 9.6619(15)
_cell_length_b 11.9922(19)
_cell_length_c 15.344(2)
_cell_measurement_reflns_used 9171
_cell_measurement_temperature 120(2)
_cell_measurement_theta_max 28.30
_cell_measurement_theta_min 2.41
_cell_volume 1772.0(5)
_computing_cell_refinement
;
SAINT (Bruker, 2015)
;
_computing_data_collection
;
APEX3 (Bruker, 2015)
;
_computing_data_reduction
;
SAINT (Bruker, 2015)
;
_computing_molecular_graphics
;
XP (Bruker, 2015) and Mercury (Macrae <i>et al.</i>, 2020)
;
_computing_publication_material
;
publCIF (Westrip, 2010)
;
_computing_structure_refinement
;
<i>SHELXL2018/3</i> (Sheldrick, 2015b)
;
_computing_structure_solution
;
<i>SHELXT2018/2</i> (Sheldrick, 2015a)
;
_diffrn_ambient_temperature 120(2)
_diffrn_detector_area_resol_mean 8.33
_diffrn_measured_fraction_theta_full 1.000
_diffrn_measured_fraction_theta_max 0.999
_diffrn_measurement_device_type 'Bruker Kappa X8-APEXII'
_diffrn_measurement_method 'combination of \w and \f-scans '
_diffrn_radiation_monochromator graphite
_diffrn_radiation_source 'fine-focus sealed tube'
_diffrn_radiation_type MoK\a
_diffrn_radiation_wavelength 0.71073
_diffrn_reflns_av_R_equivalents 0.0331
_diffrn_reflns_av_unetI/netI 0.0220
_diffrn_reflns_limit_h_max 12
_diffrn_reflns_limit_h_min -12
_diffrn_reflns_limit_k_max 16
_diffrn_reflns_limit_k_min -16
_diffrn_reflns_limit_l_max 20
_diffrn_reflns_limit_l_min -20
_diffrn_reflns_number 25688
_diffrn_reflns_theta_full 25.242
_diffrn_reflns_theta_max 28.345
_diffrn_reflns_theta_min 2.158
_exptl_absorpt_coefficient_mu 0.590
_exptl_absorpt_correction_T_max 0.9834
_exptl_absorpt_correction_T_min 0.8622
_exptl_absorpt_correction_type numerical
_exptl_absorpt_process_details
;
(SADABS; Krause <i>et al.</i>, 2015)
;
_exptl_crystal_colour blue
_exptl_crystal_density_diffrn 1.403
_exptl_crystal_description block
_exptl_crystal_F_000 780
_exptl_crystal_size_max 0.319
_exptl_crystal_size_mid 0.186
_exptl_crystal_size_min 0.112
_refine_diff_density_max 0.327
_refine_diff_density_min -0.363
_refine_ls_extinction_method none
_refine_ls_goodness_of_fit_ref 1.047
_refine_ls_hydrogen_treatment constr
_refine_ls_matrix_type full
_refine_ls_number_parameters 222
_refine_ls_number_reflns 4413
_refine_ls_number_restraints 0
_refine_ls_restrained_S_all 1.047
_refine_ls_R_factor_all 0.0397
_refine_ls_R_factor_gt 0.0302
_refine_ls_shift/su_max 0.000
_refine_ls_shift/su_mean 0.000
_refine_ls_structure_factor_coef Fsqd
_refine_ls_weighting_details 'w=1/[\s^2^(Fo^2^)+(0.0348P)^2^+1.1201P] where P=(Fo^2^+2Fc^2^)/3'
_refine_ls_weighting_scheme calc
_refine_ls_wR_factor_gt 0.0755
_refine_ls_wR_factor_ref 0.0806
_reflns_number_gt 3730
_reflns_number_total 4413
_reflns_threshold_expression 'I > 2\s(I)'
_cod_data_source_file zl2781sup1.cif
_cod_data_source_block compound3
_cod_original_sg_symbol_H-M 'P 21/n'
_cod_database_code 2243390
_shelx_space_group_comment
;
The symmetry employed for this shelxl refinement is uniquely defined
by the following loop, which should always be used as a source of
symmetry information in preference to the above space-group names.
They are only intended as comments.
;
_shelx_estimated_absorpt_t_min 0.834
_shelx_estimated_absorpt_t_max 0.937

loop_
_space_group_symop_operation_xyz
'x, y, z'
'-x+1/2, y+1/2, -z+1/2'
'-x, -y, -z'
'x-1/2, -y-1/2, z-1/2'

loop_
_atom_site_type_symbol
_atom_site_label
_atom_site_fract_x
_atom_site_fract_y
_atom_site_fract_z
_atom_site_U_iso_or_equiv
_atom_site_adp_type
_atom_site_calc_flag
_atom_site_occupancy
_atom_site_disorder_assembly
_atom_site_disorder_group
V V1 0.46984(2) 0.46573(2) 0.27536(2) 0.01335(7) Uani d 1 . .
O O1 0.53209(11) 0.36808(9) 0.21879(7) 0.0206(2) Uani d 1 . .
O O2 0.52992(10) 0.59883(9) 0.20819(6) 0.0187(2) Uani d 1 . .
O O3 0.63443(10) 0.49106(8) 0.36048(7) 0.0167(2) Uani d 1 . .
O O4 0.37408(11) 0.59132(8) 0.35341(7) 0.0175(2) Uani d 1 . .
O O5 0.28270(11) 0.46703(8) 0.20760(6) 0.0173(2) Uani d 1 . .
O O6 0.26958(12) 0.12492(9) 0.54929(7) 0.0244(2) Uani d 1 . .
N N1 0.39173(13) 0.35591(10) 0.37014(8) 0.0153(2) Uani d 1 . .
C C1 0.63492(16) 0.66210(12) 0.22605(10) 0.0185(3) Uani d 1 . .
C C2 0.73408(16) 0.64880(13) 0.29670(10) 0.0198(3) Uani d 1 . .
H H2 0.809349 0.699961 0.302343 0.024 Uiso calc 1 . .
C C3 0.72947(15) 0.56495(12) 0.35957(9) 0.0161(3) Uani d 1 . .
C C4 0.84276(16) 0.55651(13) 0.43262(10) 0.0222(3) Uani d 1 . .
H H4A 0.801910 0.538371 0.487292 0.033 Uiso calc 1 . .
H H4B 0.891915 0.627884 0.439042 0.033 Uiso calc 1 . .
H H4C 0.908201 0.497767 0.419094 0.033 Uiso calc 1 . .
C C5 0.6492(2) 0.75837(15) 0.16467(12) 0.0334(4) Uani d 1 . .
H H5A 0.656443 0.730050 0.105296 0.050 Uiso calc 1 . .
H H5B 0.732960 0.801013 0.183335 0.050 Uiso calc 1 . .
H H5C 0.567632 0.806796 0.165362 0.050 Uiso calc 1 . .
C C6 0.24885(15) 0.62275(12) 0.35059(9) 0.0167(3) Uani d 1 . .
C C7 0.14287(16) 0.58216(14) 0.29076(10) 0.0215(3) Uani d 1 . .
H H7 0.050317 0.605404 0.297396 0.026 Uiso calc 1 . .
C C8 0.16543(16) 0.51020(13) 0.22263(10) 0.0193(3) Uani d 1 . .
C C9 0.21222(17) 0.71170(13) 0.41458(10) 0.0226(3) Uani d 1 . .
H H9A 0.242406 0.687897 0.474206 0.034 Uiso calc 1 . .
H H9B 0.111497 0.723372 0.409565 0.034 Uiso calc 1 . .
H H9C 0.258989 0.781507 0.401452 0.034 Uiso calc 1 . .
C C10 0.04535(18) 0.47785(17) 0.15869(12) 0.0320(4) Uani d 1 . .
H H10A 0.069407 0.492688 0.098957 0.048 Uiso calc 1 . .
H H10B -0.036755 0.521553 0.170540 0.048 Uiso calc 1 . .
H H10C 0.025355 0.398275 0.165035 0.048 Uiso calc 1 . .
C C11 0.28395(15) 0.28757(12) 0.34893(9) 0.0177(3) Uani d 1 . .
H H11 0.238256 0.293682 0.291934 0.021 Uiso calc 1 . .
C C12 0.23542(15) 0.20886(12) 0.40496(10) 0.0184(3) Uani d 1 . .
H H12 0.157914 0.163143 0.387202 0.022 Uiso calc 1 . .
C C13 0.30337(15) 0.19861(12) 0.48803(9) 0.0171(3) Uani d 1 . .
C C14 0.41468(15) 0.26970(12) 0.51178(9) 0.0178(3) Uani d 1 . .
H H14 0.462236 0.265216 0.568336 0.021 Uiso calc 1 . .
C C15 0.45407(15) 0.34604(12) 0.45204(9) 0.0174(3) Uani d 1 . .
H H15 0.529131 0.394613 0.469025 0.021 Uiso calc 1 . .
C C16 0.15152(19) 0.05480(15) 0.52768(11) 0.0289(4) Uani d 1 . .
H H16A 0.069247 0.101227 0.513676 0.043 Uiso calc 1 . .
H H16B 0.136044 0.006690 0.577595 0.043 Uiso calc 1 . .
H H16C 0.168604 0.008556 0.476993 0.043 Uiso calc 1 . .

loop_
_atom_site_aniso_label
_atom_site_aniso_U_11
_atom_site_aniso_U_22
_atom_site_aniso_U_33
_atom_site_aniso_U_12
_atom_site_aniso_U_13
_atom_site_aniso_U_23
V1 0.01255(12) 0.01250(12) 0.01468(12) -0.00034(9) -0.00089(8) 0.00034(8)
O1 0.0192(5) 0.0202(5) 0.0224(5) 0.0020(4) 0.0010(4) -0.0016(4)
O2 0.0180(5) 0.0185(5) 0.0191(5) -0.0031(4) -0.0018(4) 0.0043(4)
O3 0.0132(5) 0.0166(5) 0.0196(5) -0.0025(4) -0.0022(4) 0.0028(4)
O4 0.0155(5) 0.0173(5) 0.0190(5) 0.0005(4) -0.0022(4) -0.0022(4)
O5 0.0162(5) 0.0176(5) 0.0173(5) -0.0002(4) -0.0031(4) -0.0015(4)
O6 0.0245(6) 0.0265(6) 0.0216(5) -0.0115(5) -0.0014(4) 0.0063(4)
N1 0.0151(6) 0.0142(5) 0.0163(6) -0.0009(5) -0.0007(4) 0.0001(4)
C1 0.0189(7) 0.0172(7) 0.0199(7) -0.0017(6) 0.0035(6) 0.0020(5)
C2 0.0164(7) 0.0199(7) 0.0230(7) -0.0051(6) 0.0019(6) 0.0003(6)
C3 0.0132(6) 0.0170(6) 0.0182(7) 0.0004(5) 0.0013(5) -0.0024(5)
C4 0.0160(7) 0.0246(8) 0.0250(8) -0.0026(6) -0.0047(6) -0.0006(6)
C5 0.0366(10) 0.0311(9) 0.0315(9) -0.0130(8) -0.0041(7) 0.0151(7)
C6 0.0172(7) 0.0167(7) 0.0162(6) 0.0002(5) 0.0022(5) 0.0026(5)
C7 0.0129(7) 0.0282(8) 0.0233(7) 0.0017(6) -0.0003(6) -0.0023(6)
C8 0.0147(7) 0.0217(7) 0.0207(7) -0.0014(6) -0.0029(5) 0.0015(6)
C9 0.0224(8) 0.0238(8) 0.0218(7) 0.0028(6) 0.0029(6) -0.0042(6)
C10 0.0188(8) 0.0435(11) 0.0320(9) 0.0003(7) -0.0087(7) -0.0111(8)
C11 0.0186(7) 0.0173(7) 0.0165(7) -0.0031(6) -0.0035(5) -0.0013(5)
C12 0.0169(7) 0.0176(7) 0.0201(7) -0.0046(6) -0.0011(5) -0.0022(5)
C13 0.0174(7) 0.0162(6) 0.0178(7) -0.0015(5) 0.0025(5) 0.0007(5)
C14 0.0166(7) 0.0202(7) 0.0160(6) -0.0022(6) -0.0020(5) 0.0003(5)
C15 0.0159(7) 0.0180(7) 0.0176(7) -0.0035(6) -0.0023(5) -0.0013(5)
C16 0.0308(9) 0.0289(9) 0.0271(8) -0.0160(7) 0.0030(7) 0.0037(7)

loop_
_atom_type_symbol
_atom_type_description
_atom_type_scat_dispersion_real
_atom_type_scat_dispersion_imag
_atom_type_scat_source
C C 0.0033 0.0016 'International Tables Vol C Tables 4.2.6.8 and 6.1.1.4'
H H 0.0000 0.0000 'International Tables Vol C Tables 4.2.6.8 and 6.1.1.4'
N N 0.0061 0.0033 'International Tables Vol C Tables 4.2.6.8 and 6.1.1.4'
O O 0.0106 0.0060 'International Tables Vol C Tables 4.2.6.8 and 6.1.1.4'
V V 0.3005 0.5294 'International Tables Vol C Tables 4.2.6.8 and 6.1.1.4'

loop_
_geom_angle_atom_site_label_1
_geom_angle_atom_site_label_2
_geom_angle_atom_site_label_3
_geom_angle_site_symmetry_1
_geom_angle_site_symmetry_3
_geom_angle
_geom_angle_publ_flag
O1 V1 O3 . . 98.71(5) ?
O1 V1 O2 . . 99.54(5) ?
O3 V1 O2 . . 88.10(4) ?
O1 V1 O5 . . 94.97(5) ?
O3 V1 O5 . . 166.27(4) ?
O2 V1 O5 . . 90.78(4) ?
O1 V1 N1 . . 94.97(5) ?
O3 V1 N1 . . 87.44(4) ?
O2 V1 N1 . . 165.31(5) ?
O5 V1 N1 . . 90.24(5) ?
O1 V1 O4 . . 176.32(5) ?
O3 V1 O4 . . 83.48(4) ?
O2 V1 O4 . . 83.45(4) ?
O5 V1 O4 . . 82.80(4) ?
N1 V1 O4 . . 82.13(4) ?
C1 O2 V1 . . 128.18(9) ?
C3 O3 V1 . . 129.31(9) ?
C6 O4 V1 . . 129.46(9) ?
C8 O5 V1 . . 132.83(9) ?
C13 O6 C16 . . 117.11(12) ?
C11 N1 C15 . . 116.68(12) ?
C11 N1 V1 . . 121.24(10) ?
C15 N1 V1 . . 121.92(10) ?
O2 C1 C2 . . 125.53(13) ?
O2 C1 C5 . . 115.67(13) ?
C2 C1 C5 . . 118.80(14) ?
C1 C2 C3 . . 124.06(14) ?
C1 C2 H2 . . 118.0 ?
C3 C2 H2 . . 118.0 ?
O3 C3 C2 . . 124.77(13) ?
O3 C3 C4 . . 115.17(13) ?
C2 C3 C4 . . 120.05(13) ?
C3 C4 H4A . . 109.5 ?
C3 C4 H4B . . 109.5 ?
H4A C4 H4B . . 109.5 ?
C3 C4 H4C . . 109.5 ?
H4A C4 H4C . . 109.5 ?
H4B C4 H4C . . 109.5 ?
C1 C5 H5A . . 109.5 ?
C1 C5 H5B . . 109.5 ?
H5A C5 H5B . . 109.5 ?
C1 C5 H5C . . 109.5 ?
H5A C5 H5C . . 109.5 ?
H5B C5 H5C . . 109.5 ?
O4 C6 C7 . . 124.29(14) ?
O4 C6 C9 . . 117.52(13) ?
C7 C6 C9 . . 118.18(13) ?
C8 C7 C6 . . 123.87(14) ?
C8 C7 H7 . . 118.1 ?
C6 C7 H7 . . 118.1 ?
O5 C8 C7 . . 125.57(13) ?
O5 C8 C10 . . 115.03(14) ?
C7 C8 C10 . . 119.40(14) ?
C6 C9 H9A . . 109.5 ?
C6 C9 H9B . . 109.5 ?
H9A C9 H9B . . 109.5 ?
C6 C9 H9C . . 109.5 ?
H9A C9 H9C . . 109.5 ?
H9B C9 H9C . . 109.5 ?
C8 C10 H10A . . 109.5 ?
C8 C10 H10B . . 109.5 ?
H10A C10 H10B . . 109.5 ?
C8 C10 H10C . . 109.5 ?
H10A C10 H10C . . 109.5 ?
H10B C10 H10C . . 109.5 ?
N1 C11 C12 . . 124.07(13) ?
N1 C11 H11 . . 118.0 ?
C12 C11 H11 . . 118.0 ?
C11 C12 C13 . . 118.10(13) ?
C11 C12 H12 . . 121.0 ?
C13 C12 H12 . . 121.0 ?
O6 C13 C12 . . 124.98(13) ?
O6 C13 C14 . . 116.26(13) ?
C12 C13 C14 . . 118.76(13) ?
C15 C14 C13 . . 118.85(13) ?
C15 C14 H14 . . 120.6 ?
C13 C14 H14 . . 120.6 ?
N1 C15 C14 . . 123.52(13) ?
N1 C15 H15 . . 118.2 ?
C14 C15 H15 . . 118.2 ?
O6 C16 H16A . . 109.5 ?
O6 C16 H16B . . 109.5 ?
H16A C16 H16B . . 109.5 ?
O6 C16 H16C . . 109.5 ?
H16A C16 H16C . . 109.5 ?
H16B C16 H16C . . 109.5 ?

loop_
_geom_bond_atom_site_label_1
_geom_bond_atom_site_label_2
_geom_bond_site_symmetry_2
_geom_bond_distance
_geom_bond_publ_flag
V1 O1 . 1.6035(11) ?
V1 O3 . 1.9975(10) ?
V1 O2 . 2.0110(11) ?
V1 O5 . 2.0115(10) ?
V1 N1 . 2.1440(12) ?
V1 O4 . 2.1767(11) ?
O2 C1 . 1.2786(18) ?
O3 C3 . 1.2770(17) ?
O4 C6 . 1.2647(18) ?
O5 C8 . 1.2835(18) ?
O6 C13 . 1.3494(17) ?
O6 C16 . 1.4342(19) ?
N1 C11 . 1.3442(18) ?
N1 C15 . 1.3541(18) ?
C1 C2 . 1.396(2) ?
C1 C5 . 1.503(2) ?
C2 C3 . 1.397(2) ?
C2 H2 . 0.9500 ?
C3 C4 . 1.505(2) ?
C4 H4A . 0.9800 ?
C4 H4B . 0.9800 ?
C4 H4C . 0.9800 ?
C5 H5A . 0.9800 ?
C5 H5B . 0.9800 ?
C5 H5C . 0.9800 ?
C6 C7 . 1.406(2) ?
C6 C9 . 1.511(2) ?
C7 C8 . 1.386(2) ?
C7 H7 . 0.9500 ?
C8 C10 . 1.508(2) ?
C9 H9A . 0.9800 ?
C9 H9B . 0.9800 ?
C9 H9C . 0.9800 ?
C10 H10A . 0.9800 ?
C10 H10B . 0.9800 ?
C10 H10C . 0.9800 ?
C11 C12 . 1.384(2) ?
C11 H11 . 0.9500 ?
C12 C13 . 1.391(2) ?
C12 H12 . 0.9500 ?
C13 C14 . 1.397(2) ?
C14 C15 . 1.371(2) ?
C14 H14 . 0.9500 ?
C15 H15 . 0.9500 ?
C16 H16A . 0.9800 ?
C16 H16B . 0.9800 ?
C16 H16C . 0.9800 ?

loop_
_geom_hbond_atom_site_label_D
_geom_hbond_atom_site_label_H
_geom_hbond_atom_site_label_A
_geom_hbond_site_symmetry_A
_geom_hbond_distance_DH
_geom_hbond_distance_HA
_geom_hbond_distance_DA
_geom_hbond_angle_DHA
C2 H2 O1 2_655 0.95 2.57 3.488(2) 163
C12 H12 O2 2_545 0.95 2.37 3.2567(18) 156
C14 H14 O4 3_666 0.95 2.57 3.2462(18) 129

loop_
_geom_torsion_atom_site_label_1
_geom_torsion_atom_site_label_2
_geom_torsion_atom_site_label_3
_geom_torsion_atom_site_label_4
_geom_torsion_site_symmetry_1
_geom_torsion_site_symmetry_2
_geom_torsion_site_symmetry_3
_geom_torsion_site_symmetry_4
_geom_torsion
_geom_torsion_publ_flag
V1 O2 C1 C2 . . . . 2.0(2) ?
V1 O2 C1 C5 . . . . -177.67(11) ?
O2 C1 C2 C3 . . . . -1.8(3) ?
C5 C1 C2 C3 . . . . 177.87(15) ?
V1 O3 C3 C2 . . . . 2.2(2) ?
V1 O3 C3 C4 . . . . -177.27(10) ?
C1 C2 C3 O3 . . . . -0.4(2) ?
C1 C2 C3 C4 . . . . 179.04(14) ?
V1 O4 C6 C7 . . . . -2.3(2) ?
V1 O4 C6 C9 . . . . 179.17(9) ?
O4 C6 C7 C8 . . . . -6.1(3) ?
C9 C6 C7 C8 . . . . 172.47(15) ?
V1 O5 C8 C7 . . . . 8.0(2) ?
V1 O5 C8 C10 . . . . -172.33(11) ?
C6 C7 C8 O5 . . . . 3.7(3) ?
C6 C7 C8 C10 . . . . -175.99(16) ?
C15 N1 C11 C12 . . . . -0.6(2) ?
V1 N1 C11 C12 . . . . 174.86(11) ?
N1 C11 C12 C13 . . . . -0.9(2) ?
C16 O6 C13 C12 . . . . -2.3(2) ?
C16 O6 C13 C14 . . . . 177.13(14) ?
C11 C12 C13 O6 . . . . -179.03(14) ?
C11 C12 C13 C14 . . . . 1.6(2) ?
O6 C13 C14 C15 . . . . 179.74(13) ?
C12 C13 C14 C15 . . . . -0.8(2) ?
C11 N1 C15 C14 . . . . 1.4(2) ?
V1 N1 C15 C14 . . . . -173.97(11) ?
C13 C14 C15 N1 . . . . -0.7(2) ?

_cod_database_fobs_code 2243390
